data_4063709
loop_
_publ_author_name
'Adams, Jeramie J.'
'Arulsamy, Navamoney'
'Roddick, Dean M.'

_publ_section_title
;
 Acceptor PCP Pincer Iridium(I) Chemistry: Stabilization of Nonmeridional
 PCP Coordination Geometries
;
_journal_issue 4
_journal_name_full Organometallics
_journal_page_first 697
_journal_paper_doi 10.1021/om100864g
_journal_volume 30
_journal_year 2011
_chemical_formula_moiety 'C12 H8 Cl2 F12 Ir P2, C6 H16 N'
_chemical_formula_sum 'C18 H24 Cl2 F12 Ir N P2'
_chemical_formula_weight 807.42
_chemical_name_common (CF3PCP)Ir(H)(Cl)2-NEt3H+
_chemical_name_systematic
; 
 ? 
;
_space_group_IT_number 14
_symmetry_cell_setting monoclinic
_symmetry_space_group_name_Hall '-P 2yn'
_symmetry_space_group_name_H-M 'P 1 21/n 1'
_atom_sites_solution_hydrogens geom
_atom_sites_solution_primary direct
_atom_sites_solution_secondary difmap
_audit_creation_method SHELXL-97
_cell_angle_alpha 90.00
_cell_angle_beta 103.331(1)
_cell_angle_gamma 90.00
_cell_formula_units_Z 8
_cell_length_a 14.8697(3)
_cell_length_b 19.7321(4)
_cell_length_c 18.6739(3)
_cell_measurement_reflns_used 9801
_cell_measurement_temperature 150(2)
_cell_measurement_theta_max 35.54
_cell_measurement_theta_min 2.50
_cell_volume 5331.48(18)
_computing_cell_refinement 'Bruker SAINT'
_computing_data_collection 'Bruker APEX2'
_computing_data_reduction 'Bruker SAINT'
_computing_molecular_graphics 'Bruker SHELXTL'
_computing_publication_material 'Bruker SHELXTL'
_computing_structure_refinement 'SHELXL-97 (Sheldrick, 2008)'
_computing_structure_solution 'SHELXS-97 (Sheldrick, 2008)'
_diffrn_ambient_temperature 150(2)
_diffrn_measured_fraction_theta_full 0.997
_diffrn_measured_fraction_theta_max 0.997
_diffrn_measurement_device_type 'Bruker APEX-II CCD'
_diffrn_measurement_method '\f and \w scans'
_diffrn_radiation_monochromator graphite
_diffrn_radiation_source 'fine-focus sealed tube'
_diffrn_radiation_type MoK\a
_diffrn_radiation_wavelength 0.71073
_diffrn_reflns_av_R_equivalents 0.0518
_diffrn_reflns_av_sigmaI/netI 0.0453
_diffrn_reflns_limit_h_max 22
_diffrn_reflns_limit_h_min -22
_diffrn_reflns_limit_k_max 29
_diffrn_reflns_limit_k_min -26
_diffrn_reflns_limit_l_max 28
_diffrn_reflns_limit_l_min -27
_diffrn_reflns_number 84230
_diffrn_reflns_theta_full 32.58
_diffrn_reflns_theta_max 32.58
_diffrn_reflns_theta_min 1.52
_exptl_absorpt_coefficient_mu 5.422
_exptl_absorpt_correction_T_max 0.5008
_exptl_absorpt_correction_T_min 0.3171
_exptl_absorpt_correction_type numerical
_exptl_absorpt_process_details 'SADABS (Bruker AXS Inc., 2008)'
_exptl_crystal_colour colourless
_exptl_crystal_density_diffrn 2.012
_exptl_crystal_density_method 'not measured'
_exptl_crystal_description diamond
_exptl_crystal_F_000 3104
_exptl_crystal_size_max 0.28
_exptl_crystal_size_mid 0.22
_exptl_crystal_size_min 0.15
_refine_diff_density_max 6.675
_refine_diff_density_min -1.678
_refine_diff_density_rms 0.230
_refine_ls_extinction_method none
_refine_ls_goodness_of_fit_ref 1.059
_refine_ls_hydrogen_treatment mixed
_refine_ls_matrix_type full
_refine_ls_number_parameters 657
_refine_ls_number_reflns 19354
_refine_ls_number_restraints 0
_refine_ls_restrained_S_all 1.059
_refine_ls_R_factor_all 0.0650
_refine_ls_R_factor_gt 0.0413
_refine_ls_shift/su_max 0.071
_refine_ls_shift/su_mean 0.001
_refine_ls_structure_factor_coef Fsqd
_refine_ls_weighting_details 'calc w=1/[\s^2^(Fo^2^)+(0.0524P)^2^+10.3858P] where P=(Fo^2^+2Fc^2^)/3'
_refine_ls_weighting_scheme calc
_refine_ls_wR_factor_gt 0.0938
_refine_ls_wR_factor_ref 0.1067
_reflns_number_gt 14794
_reflns_number_total 19354
_reflns_threshold_expression >2sigma(I)
_cod_data_source_file om100864g_si_013.cif
_cod_data_source_block jja101n
_cod_depositor_comments
;
The following automatic conversions were performed:

'_symmetry_cell_setting' value 'Monoclinic' changed to 'monoclinic'
according to /home/saulius/struct/CIF-dictionaries/cif_core.dic
dictionary named 'cif_core.dic' version 2.4.1 from 2010-06-29.

Automatic conversion script
Id: cif_fix_values 1715 2011-07-08 13:25:40Z adriana 
;
_cod_original_cell_volume 5331.48(17)
_cod_original_sg_symbol_H-M P2(1)/n
_cod_database_code 4063709

loop_
_symmetry_equiv_pos_as_xyz
'x, y, z'
'-x+1/2, y+1/2, -z+1/2'
'-x, -y, -z'
'x-1/2, -y-1/2, z-1/2'

loop_
_atom_site_label
_atom_site_type_symbol
_atom_site_fract_x
_atom_site_fract_y
_atom_site_fract_z
_atom_site_U_iso_or_equiv
_atom_site_adp_type
_atom_site_occupancy
_atom_site_symmetry_multiplicity
_atom_site_calc_flag
_atom_site_refinement_flags
Ir1 Ir 0.240470(10) 0.185874(8) 0.767938(8) 0.01824(4) Uani 1 1 d .
H1 H 0.226(3) 0.124(3) 0.779(3) 0.023(13) Uiso 1 1 d .
C1 C 0.1130(3) 0.2174(2) 0.7802(2) 0.0228(8) Uani 1 1 d .
Cl1 Cl 0.39241(7) 0.14735(6) 0.75231(6) 0.0266(2) Uani 1 1 d .
Cl2 Cl 0.28070(8) 0.30471(6) 0.74745(7) 0.0331(2) Uani 1 1 d .
P1 P 0.15828(7) 0.16376(6) 0.65505(6) 0.0230(2) Uani 1 1 d .
P2 P 0.27522(7) 0.20941(6) 0.88815(6) 0.0229(2) Uani 1 1 d .
C2 C 0.1036(3) 0.2556(2) 0.8417(2) 0.0264(9) Uani 1 1 d .
C3 C 0.0179(3) 0.2804(3) 0.8471(3) 0.0324(10) Uani 1 1 d .
H3A H 0.0126 0.3049 0.8897 0.039 Uiso 1 1 calc R
C4 C -0.0596(3) 0.2698(3) 0.7913(3) 0.0341(11) Uani 1 1 d .
H4A H -0.1173 0.2892 0.7940 0.041 Uiso 1 1 calc R
C5 C -0.0525(3) 0.2306(3) 0.7312(3) 0.0331(10) Uani 1 1 d .
H5A H -0.1061 0.2222 0.6933 0.040 Uiso 1 1 calc R
C6 C 0.0321(3) 0.2036(2) 0.7256(2) 0.0255(8) Uani 1 1 d .
C7 C 0.0389(3) 0.1578(3) 0.6625(2) 0.0277(9) Uani 1 1 d .
H7A H -0.0036 0.1730 0.6164 0.033 Uiso 1 1 calc R
H7B H 0.0233 0.1105 0.6726 0.033 Uiso 1 1 calc R
C8 C 0.1510(4) 0.2264(3) 0.5779(3) 0.0363(11) Uani 1 1 d .
F8A F 0.1069(3) 0.28146(18) 0.59152(19) 0.0487(9) Uani 1 1 d .
F8B F 0.2339(2) 0.2446(2) 0.56881(19) 0.0540(10) Uani 1 1 d .
F8C F 0.1040(2) 0.2019(2) 0.51286(16) 0.0488(9) Uani 1 1 d .
C9 C 0.1779(3) 0.0855(3) 0.6038(3) 0.0322(10) Uani 1 1 d .
F9A F 0.2448(2) 0.0954(2) 0.56752(18) 0.0491(9) Uani 1 1 d .
F9B F 0.2028(2) 0.03362(16) 0.64919(17) 0.0398(7) Uani 1 1 d .
F9C F 0.1020(2) 0.06586(19) 0.55362(17) 0.0477(8) Uani 1 1 d .
C10 C 0.1899(3) 0.2711(3) 0.9007(3) 0.0309(10) Uani 1 1 d .
H10A H 0.1774 0.2668 0.9503 0.037 Uiso 1 1 calc R
H10B H 0.2118 0.3177 0.8949 0.037 Uiso 1 1 calc R
C11 C 0.2615(3) 0.1405(3) 0.9540(2) 0.0295(9) Uani 1 1 d .
F11A F 0.1750(2) 0.1184(2) 0.9379(2) 0.0550(10) Uani 1 1 d .
F11B F 0.3156(3) 0.0873(2) 0.9507(2) 0.0565(10) Uani 1 1 d .
F11C F 0.2800(3) 0.1592(2) 1.02390(17) 0.0579(10) Uani 1 1 d .
C12 C 0.3899(4) 0.2427(3) 0.9413(3) 0.0356(11) Uani 1 1 d .
F12A F 0.4522(2) 0.1939(2) 0.9542(2) 0.0629(12) Uani 1 1 d .
F12B F 0.4218(3) 0.2902(2) 0.9038(2) 0.0724(14) Uani 1 1 d .
F12C F 0.3858(3) 0.2683(2) 1.0059(2) 0.0609(11) Uani 1 1 d .
Ir2 Ir 0.732114(10) 0.543803(8) 0.754182(8) 0.01810(4) Uani 1 1 d .
H2 H 0.722(3) 0.618(2) 0.761(2) 0.015(10) Uiso 1 1 d .
C13 C 0.6017(3) 0.5131(2) 0.7597(2) 0.0217(8) Uani 1 1 d .
Cl3 Cl 0.88796(7) 0.58191(6) 0.74842(6) 0.0258(2) Uani 1 1 d .
Cl4 Cl 0.77264(8) 0.42473(6) 0.73216(7) 0.0320(2) Uani 1 1 d .
P3 P 0.65635(7) 0.56853(6) 0.64005(5) 0.0219(2) Uani 1 1 d .
P4 P 0.75863(7) 0.51631(6) 0.87322(6) 0.0219(2) Uani 1 1 d .
C14 C 0.5876(3) 0.4734(2) 0.8183(2) 0.0253(8) Uani 1 1 d .
C15 C 0.4988(3) 0.4499(3) 0.8197(3) 0.0318(10) Uani 1 1 d .
H15A H 0.4899 0.4241 0.8605 0.038 Uiso 1 1 calc R
C16 C 0.4251(3) 0.4640(3) 0.7628(3) 0.0345(11) Uani 1 1 d .
H16A H 0.3659 0.4459 0.7629 0.041 Uiso 1 1 calc R
C17 C 0.4367(3) 0.5045(3) 0.7053(3) 0.0319(10) Uani 1 1 d .
H17A H 0.3850 0.5149 0.6664 0.038 Uiso 1 1 calc R
C18 C 0.5230(3) 0.5302(2) 0.7038(2) 0.0245(8) Uani 1 1 d .
C19 C 0.5359(3) 0.5769(2) 0.6430(2) 0.0264(9) Uani 1 1 d .
H19A H 0.5216 0.6243 0.6538 0.032 Uiso 1 1 calc R
H19B H 0.4951 0.5634 0.5954 0.032 Uiso 1 1 calc R
C20 C 0.6818(4) 0.6460(3) 0.5899(3) 0.0356(11) Uani 1 1 d .
F20A F 0.7043(2) 0.69761(16) 0.63623(19) 0.0424(7) Uani 1 1 d .
F20B F 0.6093(3) 0.6661(2) 0.53784(19) 0.0540(10) Uani 1 1 d .
F20C F 0.7514(3) 0.6352(2) 0.5577(2) 0.0545(10) Uani 1 1 d .
C21 C 0.6515(3) 0.5052(3) 0.5634(3) 0.0353(11) Uani 1 1 d .
F21A F 0.6070(2) 0.45003(18) 0.57625(19) 0.0447(8) Uani 1 1 d .
F21B F 0.7355(2) 0.4877(2) 0.55657(18) 0.0469(9) Uani 1 1 d .
F21C F 0.6060(3) 0.5293(2) 0.49760(16) 0.0499(9) Uani 1 1 d .
C22 C 0.6712(3) 0.4543(3) 0.8794(3) 0.0316(10) Uani 1 1 d .
H22A H 0.6927 0.4080 0.8717 0.038 Uiso 1 1 calc R
H22B H 0.6556 0.4564 0.9281 0.038 Uiso 1 1 calc R
C23 C 0.7413(4) 0.5831(3) 0.9406(2) 0.0325(10) Uani 1 1 d .
F23A F 0.6637(4) 0.6145(3) 0.9154(2) 0.102(2) Uani 1 1 d .
F23B F 0.7389(3) 0.5602(2) 1.00599(17) 0.0578(10) Uani 1 1 d .
F23C F 0.8083(4) 0.6281(3) 0.9524(3) 0.098(2) Uani 1 1 d .
C24 C 0.8702(3) 0.4811(3) 0.9284(3) 0.0393(13) Uani 1 1 d .
F24A F 0.9362(3) 0.5259(3) 0.9344(4) 0.119(3) Uani 1 1 d .
F24B F 0.8684(2) 0.4644(2) 0.99592(19) 0.0622(12) Uani 1 1 d .
F24C F 0.8964(5) 0.4285(4) 0.8978(3) 0.138(3) Uani 1 1 d .
N1 N 0.4625(2) -0.0134(2) 0.8042(2) 0.0252(7) Uani 1 1 d .
H1A H 0.4753 0.0270 0.7829 0.030 Uiso 1 1 calc R
C25 C 0.3689(3) -0.0039(3) 0.8219(3) 0.0304(9) Uani 1 1 d .
H25A H 0.3220 0.0022 0.7752 0.036 Uiso 1 1 calc R
H25B H 0.3703 0.0382 0.8509 0.036 Uiso 1 1 calc R
C26 C 0.3392(4) -0.0620(3) 0.8643(3) 0.0415(12) Uani 1 1 d .
H26A H 0.2783 -0.0521 0.8736 0.062 Uiso 1 1 calc R
H26B H 0.3843 -0.0677 0.9113 0.062 Uiso 1 1 calc R
H26C H 0.3359 -0.1038 0.8354 0.062 Uiso 1 1 calc R
C27 C 0.4643(4) -0.0675(3) 0.7484(3) 0.0356(11) Uani 1 1 d .
H27A H 0.4464 -0.1114 0.7668 0.043 Uiso 1 1 calc R
H27B H 0.5280 -0.0722 0.7412 0.043 Uiso 1 1 calc R
C28 C 0.3987(4) -0.0509(3) 0.6750(3) 0.0441(13) Uani 1 1 d .
H28A H 0.4014 -0.0871 0.6396 0.066 Uiso 1 1 calc R
H28B H 0.4170 -0.0079 0.6563 0.066 Uiso 1 1 calc R
H28C H 0.3355 -0.0471 0.6819 0.066 Uiso 1 1 calc R
C29 C 0.5399(4) -0.0233(3) 0.8715(3) 0.0372(11) Uani 1 1 d .
H29A H 0.5987 -0.0296 0.8562 0.045 Uiso 1 1 calc R
H29B H 0.5280 -0.0648 0.8977 0.045 Uiso 1 1 calc R
C30 C 0.5490(4) 0.0369(3) 0.9236(3) 0.0433(14) Uani 1 1 d .
H30A H 0.5998 0.0287 0.9665 0.065 Uiso 1 1 calc R
H30B H 0.4912 0.0427 0.9397 0.065 Uiso 1 1 calc R
H30C H 0.5617 0.0779 0.8981 0.065 Uiso 1 1 calc R
N2 N 0.5357(3) 0.2388(2) 0.6891(2) 0.0255(7) Uani 1 1 d .
H2A H 0.5223 0.1991 0.7114 0.031 Uiso 1 1 calc R
C31 C 0.4560(4) 0.2500(4) 0.6228(3) 0.0492(15) Uani 1 1 d .
H31A H 0.4657 0.2927 0.5979 0.059 Uiso 1 1 calc R
H31B H 0.3975 0.2540 0.6392 0.059 Uiso 1 1 calc R
C32 C 0.4491(6) 0.1906(4) 0.5686(4) 0.062(2) Uani 1 1 d .
H32A H 0.3975 0.1985 0.5261 0.093 Uiso 1 1 calc R
H32B H 0.4387 0.1484 0.5931 0.093 Uiso 1 1 calc R
H32C H 0.5068 0.1871 0.5519 0.093 Uiso 1 1 calc R
C33 C 0.5345(4) 0.2945(3) 0.7433(3) 0.0435(13) Uani 1 1 d .
H33A H 0.4710 0.3003 0.7504 0.052 Uiso 1 1 calc R
H33B H 0.5533 0.3376 0.7238 0.052 Uiso 1 1 calc R
C34 C 0.6008(4) 0.2781(3) 0.8176(3) 0.0419(13) Uani 1 1 d .
H34A H 0.5993 0.3150 0.8524 0.063 Uiso 1 1 calc R
H34B H 0.6637 0.2731 0.8105 0.063 Uiso 1 1 calc R
H34C H 0.5816 0.2358 0.8371 0.063 Uiso 1 1 calc R
C35 C 0.6262(5) 0.2272(3) 0.6691(4) 0.0486(15) Uani 1 1 d .
H35A H 0.6223 0.1847 0.6404 0.058 Uiso 1 1 calc R
H35B H 0.6747 0.2211 0.7148 0.058 Uiso 1 1 calc R
C36 C 0.6549(5) 0.2844(4) 0.6245(4) 0.0593(18) Uani 1 1 d .
H36D H 0.7145 0.2734 0.6134 0.089 Uiso 1 1 calc R
H36A H 0.6605 0.3266 0.6529 0.089 Uiso 1 1 calc R
H36B H 0.6081 0.2901 0.5784 0.089 Uiso 1 1 calc R

loop_
_atom_site_aniso_label
_atom_site_aniso_U_11
_atom_site_aniso_U_22
_atom_site_aniso_U_33
_atom_site_aniso_U_23
_atom_site_aniso_U_13
_atom_site_aniso_U_12
Ir1 0.01618(6) 0.02067(8) 0.01672(6) -0.00056(5) 0.00141(5) 0.00009(5)
C1 0.0246(18) 0.021(2) 0.0227(18) 0.0029(15) 0.0050(14) -0.0011(15)
Cl1 0.0207(4) 0.0272(6) 0.0331(5) 0.0048(4) 0.0086(4) 0.0035(4)
Cl2 0.0303(5) 0.0234(6) 0.0442(6) 0.0066(5) 0.0054(5) -0.0018(4)
P1 0.0198(4) 0.0301(6) 0.0170(4) 0.0000(4) 0.0000(3) 0.0013(4)
P2 0.0230(5) 0.0252(6) 0.0191(4) -0.0040(4) 0.0020(4) -0.0025(4)
C2 0.027(2) 0.024(2) 0.030(2) -0.0018(17) 0.0087(16) -0.0012(16)
C3 0.034(2) 0.026(3) 0.042(3) 0.000(2) 0.020(2) 0.0046(18)
C4 0.025(2) 0.032(3) 0.049(3) 0.004(2) 0.016(2) 0.0051(18)
C5 0.0197(19) 0.035(3) 0.044(3) 0.006(2) 0.0057(18) 0.0023(17)
C6 0.0210(18) 0.027(2) 0.028(2) 0.0043(17) 0.0046(15) 0.0011(15)
C7 0.0213(18) 0.032(3) 0.027(2) 0.0006(18) 0.0006(15) 0.0010(16)
C8 0.033(2) 0.047(3) 0.025(2) 0.010(2) -0.0017(18) -0.001(2)
F8A 0.056(2) 0.037(2) 0.0443(18) 0.0122(15) -0.0075(15) 0.0049(16)
F8B 0.0379(17) 0.080(3) 0.0426(18) 0.0283(18) 0.0053(14) -0.0110(17)
F8C 0.0506(19) 0.067(2) 0.0206(13) 0.0092(14) -0.0089(13) 0.0011(17)
C9 0.030(2) 0.042(3) 0.024(2) -0.0100(19) 0.0043(16) 0.0013(19)
F9A 0.0500(19) 0.063(2) 0.0412(17) -0.0167(16) 0.0258(15) -0.0028(17)
F9B 0.0480(18) 0.0325(17) 0.0379(16) -0.0041(13) 0.0077(13) 0.0069(13)
F9C 0.0449(18) 0.058(2) 0.0343(16) -0.0201(16) -0.0037(13) -0.0042(16)
C10 0.033(2) 0.030(3) 0.031(2) -0.0107(19) 0.0095(18) -0.0010(18)
C11 0.034(2) 0.035(3) 0.0194(18) -0.0032(17) 0.0055(16) -0.0006(19)
F11A 0.0381(17) 0.072(3) 0.0498(19) 0.0242(19) -0.0007(15) -0.0198(17)
F11B 0.073(3) 0.053(2) 0.053(2) 0.0237(18) 0.0344(19) 0.0282(19)
F11C 0.098(3) 0.057(2) 0.0195(14) -0.0035(14) 0.0146(16) -0.011(2)
C12 0.036(2) 0.039(3) 0.029(2) -0.009(2) 0.0007(18) -0.008(2)
F12A 0.0300(16) 0.071(3) 0.075(3) -0.027(2) -0.0137(17) 0.0040(16)
F12B 0.061(2) 0.084(3) 0.059(2) 0.015(2) -0.0145(19) -0.045(2)
F12C 0.050(2) 0.086(3) 0.0416(19) -0.038(2) 0.0007(15) -0.014(2)
Ir2 0.01661(7) 0.01993(8) 0.01640(6) -0.00099(5) 0.00101(5) -0.00013(5)
C13 0.0229(18) 0.020(2) 0.0215(17) -0.0043(15) 0.0032(14) -0.0012(14)
Cl3 0.0206(4) 0.0263(5) 0.0316(5) -0.0040(4) 0.0080(4) -0.0036(4)
Cl4 0.0293(5) 0.0238(6) 0.0426(6) -0.0039(5) 0.0079(4) 0.0014(4)
P3 0.0210(4) 0.0264(6) 0.0166(4) -0.0022(4) 0.0007(3) 0.0008(4)
P4 0.0189(4) 0.0265(6) 0.0190(4) 0.0028(4) 0.0015(3) 0.0013(4)
C14 0.0208(18) 0.027(2) 0.029(2) -0.0015(17) 0.0072(15) -0.0033(15)
C15 0.030(2) 0.028(3) 0.041(2) -0.001(2) 0.0162(19) -0.0068(18)
C16 0.0210(19) 0.038(3) 0.045(3) -0.008(2) 0.0090(18) -0.0096(18)
C17 0.0183(18) 0.038(3) 0.037(2) -0.008(2) 0.0024(16) -0.0019(17)
C18 0.0194(17) 0.028(2) 0.0253(19) -0.0050(16) 0.0027(14) -0.0002(15)
C19 0.0211(18) 0.031(2) 0.0241(18) -0.0015(17) -0.0010(14) 0.0018(16)
C20 0.036(2) 0.042(3) 0.028(2) 0.009(2) 0.0043(18) 0.003(2)
F20A 0.0532(19) 0.0279(17) 0.0443(18) 0.0031(13) 0.0077(15) -0.0068(14)
F20B 0.056(2) 0.058(2) 0.0376(17) 0.0213(16) -0.0089(15) 0.0044(18)
F20C 0.062(2) 0.063(3) 0.050(2) 0.0142(18) 0.0362(18) 0.0030(19)
C21 0.029(2) 0.047(3) 0.027(2) -0.013(2) 0.0005(17) 0.002(2)
F21A 0.0424(17) 0.041(2) 0.0466(18) -0.0184(15) 0.0009(14) -0.0078(14)
F21B 0.0345(15) 0.067(2) 0.0388(16) -0.0251(16) 0.0072(13) 0.0038(15)
F21C 0.054(2) 0.070(3) 0.0201(13) -0.0129(14) -0.0046(13) 0.0008(17)
C22 0.033(2) 0.031(3) 0.030(2) 0.0096(19) 0.0057(17) -0.0056(18)
C23 0.037(2) 0.038(3) 0.0219(19) -0.0009(18) 0.0053(17) 0.001(2)
F23A 0.116(4) 0.126(4) 0.046(2) -0.036(3) -0.019(2) 0.088(4)
F23B 0.094(3) 0.060(2) 0.0257(15) 0.0028(15) 0.0263(17) 0.006(2)
F23C 0.149(5) 0.089(4) 0.079(3) -0.056(3) 0.075(3) -0.081(4)
C24 0.026(2) 0.059(4) 0.030(2) 0.018(2) 0.0024(18) 0.009(2)
F24A 0.0306(19) 0.160(6) 0.141(5) 0.104(5) -0.030(3) -0.026(3)
F24B 0.0390(18) 0.111(4) 0.0353(17) 0.040(2) 0.0066(14) 0.0171(19)
F24C 0.135(5) 0.186(7) 0.064(3) -0.036(4) -0.035(3) 0.134(5)
N1 0.0239(16) 0.024(2) 0.0275(17) 0.0021(15) 0.0062(13) 0.0011(14)
C25 0.032(2) 0.029(3) 0.032(2) 0.0027(19) 0.0106(18) 0.0036(18)
C26 0.039(3) 0.049(4) 0.038(3) -0.001(2) 0.013(2) -0.012(2)
C27 0.038(3) 0.031(3) 0.038(3) -0.001(2) 0.008(2) 0.006(2)
C28 0.045(3) 0.047(4) 0.036(3) -0.012(2) 0.001(2) 0.004(2)
C29 0.033(2) 0.046(3) 0.031(2) 0.005(2) 0.0029(19) 0.002(2)
C30 0.040(3) 0.062(4) 0.027(2) -0.004(2) 0.005(2) -0.006(3)
N2 0.0295(18) 0.022(2) 0.0257(17) 0.0019(14) 0.0083(14) -0.0009(14)
C31 0.046(3) 0.060(4) 0.039(3) 0.001(3) 0.004(2) -0.003(3)
C32 0.088(5) 0.058(5) 0.035(3) -0.011(3) 0.005(3) -0.023(4)
C33 0.048(3) 0.040(3) 0.044(3) -0.002(2) 0.012(2) 0.003(2)
C34 0.044(3) 0.038(3) 0.039(3) -0.010(2) 0.000(2) 0.002(2)
C35 0.052(3) 0.048(4) 0.054(3) 0.009(3) 0.028(3) 0.011(3)
C36 0.065(4) 0.060(5) 0.062(4) 0.007(3) 0.031(3) -0.010(3)

loop_
_atom_type_symbol
_atom_type_description
_atom_type_scat_dispersion_real
_atom_type_scat_dispersion_imag
_atom_type_scat_source
C C 0.0033 0.0016 'International Tables Vol C Tables 4.2.6.8 and 6.1.1.4'
H H 0.0000 0.0000 'International Tables Vol C Tables 4.2.6.8 and 6.1.1.4'
N N 0.0061 0.0033 'International Tables Vol C Tables 4.2.6.8 and 6.1.1.4'
F F 0.0171 0.0103 'International Tables Vol C Tables 4.2.6.8 and 6.1.1.4'
P P 0.1023 0.0942 'International Tables Vol C Tables 4.2.6.8 and 6.1.1.4'
Cl Cl 0.1484 0.1585 'International Tables Vol C Tables 4.2.6.8 and 6.1.1.4'
Ir Ir -1.4442 7.9887 'International Tables Vol C Tables 4.2.6.8 and 6.1.1.4'

loop_
_geom_angle_atom_site_label_1
_geom_angle_atom_site_label_2
_geom_angle_atom_site_label_3
_geom_angle
C1 Ir1 P1 81.12(12)
C1 Ir1 P2 80.26(12)
P1 Ir1 P2 160.64(4)
C1 Ir1 Cl1 179.43(13)
P1 Ir1 Cl1 98.38(4)
P2 Ir1 Cl1 100.21(4)
C1 Ir1 Cl2 89.59(13)
P1 Ir1 Cl2 98.01(4)
P2 Ir1 Cl2 87.14(4)
Cl1 Ir1 Cl2 90.75(4)
C1 Ir1 H1 95(2)
P1 Ir1 H1 83(2)
P2 Ir1 H1 93(2)
Cl1 Ir1 H1 85(2)
Cl2 Ir1 H1 176(2)
C2 C1 C6 117.6(4)
C2 C1 Ir1 121.3(3)
C6 C1 Ir1 121.0(3)
C7 P1 C9 104.8(2)
C7 P1 C8 102.5(2)
C9 P1 C8 98.0(2)
C7 P1 Ir1 105.90(15)
C9 P1 Ir1 122.00(15)
C8 P1 Ir1 121.25(18)
C10 P2 C11 102.6(2)
C10 P2 C12 105.8(2)
C11 P2 C12 97.5(2)
C10 P2 Ir1 105.26(16)
C11 P2 Ir1 118.24(15)
C12 P2 Ir1 125.02(18)
C3 C2 C1 120.9(4)
C3 C2 C10 120.8(4)
C1 C2 C10 118.3(4)
C4 C3 C2 120.8(5)
C4 C3 H3A 119.6
C2 C3 H3A 119.6
C3 C4 C5 119.3(4)
C3 C4 H4A 120.4
C5 C4 H4A 120.4
C4 C5 C6 120.9(4)
C4 C5 H5A 119.6
C6 C5 H5A 119.6
C5 C6 C1 120.4(4)
C5 C6 C7 120.9(4)
C1 C6 C7 118.7(4)
C6 C7 P1 105.3(3)
C6 C7 H7A 110.7
P1 C7 H7A 110.7
C6 C7 H7B 110.7
P1 C7 H7B 110.7
H7A C7 H7B 108.8
F8A C8 F8B 108.6(5)
F8A C8 F8C 106.9(4)
F8B C8 F8C 106.6(4)
F8A C8 P1 109.6(4)
F8B C8 P1 112.5(3)
F8C C8 P1 112.4(4)
F9B C9 F9A 107.8(4)
F9B C9 F9C 106.7(4)
F9A C9 F9C 106.9(4)
F9B C9 P1 111.3(3)
F9A C9 P1 111.0(4)
F9C C9 P1 112.9(3)
C2 C10 P2 105.7(3)
C2 C10 H10A 110.6
P2 C10 H10A 110.6
C2 C10 H10B 110.6
P2 C10 H10B 110.6
H10A C10 H10B 108.7
F11C C11 F11A 106.6(4)
F11C C11 F11B 105.9(4)
F11A C11 F11B 107.2(5)
F11C C11 P2 114.5(4)
F11A C11 P2 109.7(3)
F11B C11 P2 112.5(3)
F12A C12 F12B 106.9(5)
F12A C12 F12C 106.9(5)
F12B C12 F12C 108.1(5)
F12A C12 P2 110.7(4)
F12B C12 P2 111.2(4)
F12C C12 P2 112.8(4)
C13 Ir2 P3 80.64(12)
C13 Ir2 P4 80.25(11)
P3 Ir2 P4 160.34(4)
C13 Ir2 Cl3 179.27(12)
P3 Ir2 Cl3 99.50(4)
P4 Ir2 Cl3 99.54(4)
C13 Ir2 Cl4 89.83(12)
P3 Ir2 Cl4 97.91(4)
P4 Ir2 Cl4 86.62(4)
Cl3 Ir2 Cl4 90.86(4)
C13 Ir2 H2 99.8(16)
P3 Ir2 H2 79.8(15)
P4 Ir2 H2 99.0(16)
Cl3 Ir2 H2 79.5(16)
Cl4 Ir2 H2 169.5(16)
C14 C13 C18 117.6(4)
C14 C13 Ir2 121.1(3)
C18 C13 Ir2 121.4(3)
C19 P3 C20 104.8(2)
C19 P3 C21 102.6(2)
C20 P3 C21 97.9(3)
C19 P3 Ir2 106.08(14)
C20 P3 Ir2 122.78(17)
C21 P3 Ir2 120.24(18)
C22 P4 C24 105.8(2)
C22 P4 C23 102.7(2)
C24 P4 C23 97.6(3)
C22 P4 Ir2 105.26(16)
C24 P4 Ir2 124.67(17)
C23 P4 Ir2 118.40(16)
C13 C14 C15 120.6(4)
C13 C14 C22 118.7(4)
C15 C14 C22 120.7(4)
C16 C15 C14 120.4(5)
C16 C15 H15A 119.8
C14 C15 H15A 119.8
C15 C16 C17 120.0(4)
C15 C16 H16A 120.0
C17 C16 H16A 120.0
C16 C17 C18 120.6(4)
C16 C17 H17A 119.7
C18 C17 H17A 119.7
C17 C18 C13 120.6(4)
C17 C18 C19 121.2(4)
C13 C18 C19 118.2(4)
C18 C19 P3 105.4(3)
C18 C19 H19A 110.7
P3 C19 H19A 110.7
C18 C19 H19B 110.7
P3 C19 H19B 110.7
H19A C19 H19B 108.8
F20C C20 F20A 108.2(5)
F20C C20 F20B 107.5(4)
F20A C20 F20B 106.6(5)
F20C C20 P3 111.3(4)
F20A C20 P3 110.4(3)
F20B C20 P3 112.6(4)
F21A C21 F21B 108.9(5)
F21A C21 F21C 106.7(4)
F21B C21 F21C 106.8(4)
F21A C21 P3 109.9(4)
F21B C21 P3 111.9(3)
F21C C21 P3 112.5(4)
C14 C22 P4 105.0(3)
C14 C22 H22A 110.8
P4 C22 H22A 110.8
C14 C22 H22B 110.8
P4 C22 H22B 110.8
H22A C22 H22B 108.8
F23A C23 F23B 106.7(5)
F23A C23 F23C 108.3(6)
F23B C23 F23C 105.0(4)
F23A C23 P4 109.9(3)
F23B C23 P4 114.8(4)
F23C C23 P4 111.8(4)
F24C C24 F24A 106.5(7)
F24C C24 F24B 107.4(6)
F24A C24 F24B 105.6(5)
F24C C24 P4 112.0(4)
F24A C24 P4 110.4(4)
F24B C24 P4 114.3(4)
C27 N1 C29 110.8(4)
C27 N1 C25 113.9(4)
C29 N1 C25 113.4(4)
C27 N1 H1A 106.0
C29 N1 H1A 106.0
C25 N1 H1A 106.0
N1 C25 C26 114.4(4)
N1 C25 H25A 108.7
C26 C25 H25A 108.7
N1 C25 H25B 108.7
C26 C25 H25B 108.7
H25A C25 H25B 107.6
C25 C26 H26A 109.5
C25 C26 H26B 109.5
H26A C26 H26B 109.5
C25 C26 H26C 109.5
H26A C26 H26C 109.5
H26B C26 H26C 109.5
N1 C27 C28 111.2(4)
N1 C27 H27A 109.4
C28 C27 H27A 109.4
N1 C27 H27B 109.4
C28 C27 H27B 109.4
H27A C27 H27B 108.0
C27 C28 H28A 109.5
C27 C28 H28B 109.5
H28A C28 H28B 109.5
C27 C28 H28C 109.5
H28A C28 H28C 109.5
H28B C28 H28C 109.5
N1 C29 C30 111.7(4)
N1 C29 H29A 109.3
C30 C29 H29A 109.3
N1 C29 H29B 109.3
C30 C29 H29B 109.3
H29A C29 H29B 107.9
C29 C30 H30A 109.5
C29 C30 H30B 109.5
H30A C30 H30B 109.5
C29 C30 H30C 109.5
H30A C30 H30C 109.5
H30B C30 H30C 109.5
C35 N2 C33 115.7(5)
C35 N2 C31 113.3(4)
C33 N2 C31 108.4(4)
C35 N2 H2A 106.3
C33 N2 H2A 106.3
C31 N2 H2A 106.3
N2 C31 C32 110.3(6)
N2 C31 H31A 109.6
C32 C31 H31A 109.6
N2 C31 H31B 109.6
C32 C31 H31B 109.6
H31A C31 H31B 108.1
C31 C32 H32A 109.5
C31 C32 H32B 109.5
H32A C32 H32B 109.5
C31 C32 H32C 109.5
H32A C32 H32C 109.5
H32B C32 H32C 109.5
N2 C33 C34 110.4(5)
N2 C33 H33A 109.6
C34 C33 H33A 109.6
N2 C33 H33B 109.6
C34 C33 H33B 109.6
H33A C33 H33B 108.1
C33 C34 H34A 109.5
C33 C34 H34B 109.5
H34A C34 H34B 109.5
C33 C34 H34C 109.5
H34A C34 H34C 109.5
H34B C34 H34C 109.5
N2 C35 C36 114.0(5)
N2 C35 H35A 108.8
C36 C35 H35A 108.8
N2 C35 H35B 108.8
C36 C35 H35B 108.8
H35A C35 H35B 107.7
C35 C36 H36D 109.5
C35 C36 H36A 109.5
H36D C36 H36A 109.5
C35 C36 H36B 109.5
H36D C36 H36B 109.5
H36A C36 H36B 109.5

loop_
_geom_bond_atom_site_label_1
_geom_bond_atom_site_label_2
_geom_bond_distance
Ir1 C1 2.057(4)
Ir1 P1 2.2226(10)
Ir1 P2 2.2332(11)
Ir1 Cl1 2.4641(10)
Ir1 Cl2 2.4715(12)
Ir1 H1 1.26(5)
C1 C2 1.407(6)
C1 C6 1.413(6)
P1 C7 1.815(5)
P1 C9 1.874(5)
P1 C8 1.883(5)
P2 C10 1.812(5)
P2 C11 1.875(5)
P2 C12 1.883(5)
C2 C3 1.391(6)
C2 C10 1.518(6)
C3 C4 1.380(7)
C3 H3A 0.9500
C4 C5 1.387(8)
C4 H4A 0.9500
C5 C6 1.393(6)
C5 H5A 0.9500
C6 C7 1.508(7)
C7 H7A 0.9900
C7 H7B 0.9900
C8 F8A 1.323(7)
C8 F8B 1.331(6)
C8 F8C 1.344(6)
C9 F9B 1.327(6)
C9 F9A 1.340(6)
C9 F9C 1.346(5)
C10 H10A 0.9900
C10 H10B 0.9900
C11 F11C 1.324(5)
C11 F11A 1.327(6)
C11 F11B 1.332(6)
C12 F12A 1.320(7)
C12 F12B 1.321(7)
C12 F12C 1.323(6)
Ir2 C13 2.058(4)
Ir2 P3 2.2231(10)
Ir2 P4 2.2332(10)
Ir2 Cl3 2.4622(10)
Ir2 Cl4 2.4833(12)
Ir2 H2 1.48(4)
C13 C14 1.399(6)
C13 C18 1.418(6)
P3 C19 1.813(4)
P3 C20 1.876(6)
P3 C21 1.888(5)
P4 C22 1.809(5)
P4 C24 1.873(5)
P4 C23 1.879(5)
C14 C15 1.406(6)
C14 C22 1.528(6)
C15 C16 1.367(7)
C15 H15A 0.9500
C16 C17 1.382(8)
C16 H16A 0.9500
C17 C18 1.386(6)
C17 H17A 0.9500
C18 C19 1.508(7)
C19 H19A 0.9900
C19 H19B 0.9900
C20 F20C 1.329(6)
C20 F20A 1.329(6)
C20 F20B 1.335(6)
C21 F21A 1.325(7)
C21 F21B 1.329(6)
C21 F21C 1.346(6)
C22 H22A 0.9900
C22 H22B 0.9900
C23 F23A 1.300(6)
C23 F23B 1.311(6)
C23 F23C 1.315(7)
C24 F24C 1.288(8)
C24 F24A 1.308(7)
C24 F24B 1.309(6)
N1 C27 1.497(6)
N1 C29 1.509(6)
N1 C25 1.514(6)
N1 H1A 0.9300
C25 C26 1.517(7)
C25 H25A 0.9900
C25 H25B 0.9900
C26 H26A 0.9800
C26 H26B 0.9800
C26 H26C 0.9800
C27 C28 1.524(7)
C27 H27A 0.9900
C27 H27B 0.9900
C28 H28A 0.9800
C28 H28B 0.9800
C28 H28C 0.9800
C29 C30 1.520(8)
C29 H29A 0.9900
C29 H29B 0.9900
C30 H30A 0.9800
C30 H30B 0.9800
C30 H30C 0.9800
N2 C35 1.495(7)
N2 C33 1.497(7)
N2 C31 1.520(7)
N2 H2A 0.9300
C31 C32 1.536(9)
C31 H31A 0.9900
C31 H31B 0.9900
C32 H32A 0.9800
C32 H32B 0.9800
C32 H32C 0.9800
C33 C34 1.540(8)
C33 H33A 0.9900
C33 H33B 0.9900
C34 H34A 0.9800
C34 H34B 0.9800
C34 H34C 0.9800
C35 C36 1.521(9)
C35 H35A 0.9900
C35 H35B 0.9900
C36 H36D 0.9800
C36 H36A 0.9800
C36 H36B 0.9800

loop_
_geom_torsion_atom_site_label_1
_geom_torsion_atom_site_label_2
_geom_torsion_atom_site_label_3
_geom_torsion_atom_site_label_4
_geom_torsion
C1 C2 C10 P2 -19.7(5)
C1 C6 C7 P1 -24.6(5)
C13 C14 C22 P4 21.0(5)
C13 C18 C19 P3 23.6(5)
